data_7216567
loop_
_publ_author_name
'Bishop, Roger'
'Rahman, A. Noman M. M.'
'Ashmore, Jason'
'Craig, Donald C.'
'Scudder, Marcia L.'

_publ_section_title
;
 Preparation of solvent-free clathrand structures by the exclusion of an
 unwelcome guest
;
_journal_issue 101
_journal_name_full CrystEngComm
_journal_page_first 605
_journal_paper_doi 10.1039/b210215c
_journal_volume 4
_journal_year 2002
_chemical_formula_moiety 'C22 H12 Br4 N2'
_chemical_formula_sum 'C22 H12 Br4 N2'
_chemical_formula_weight 624.0
_space_group_IT_number 43
_symmetry_cell_setting orthorhombic
_symmetry_space_group_name_Hall 'F 2 -2d'
_symmetry_space_group_name_H-M 'F d d 2'
_atom_type_scat_source 'International Tables for X-ray Crystallography, Vol. IV'
_audit_creation_method 'RAELSPUB and manual entry'
_cell_angle_alpha 90
_cell_angle_beta 90
_cell_angle_gamma 90
_cell_formula_units_Z 8
_cell_length_a 27.579(7)
_cell_length_b 32.870(8)
_cell_length_c 4.447(1)
_cell_measurement_reflns_used 10
_cell_measurement_temperature 294
_cell_measurement_theta_max 15
_cell_measurement_theta_min 13
_cell_volume 4031.3(17)
_computing_cell_refinement 'CAD4 Version 5.0, 1989'
_computing_data_collection 'CAD4 Version 5.0, 1989'
_computing_data_reduction 'Local program'
_computing_molecular_graphics 'ORTEP-II, (Johnson, 1976)'
_computing_publication_material 'Local programs'
_computing_structure_refinement 'RAELS, (Rae, 1989)'
_computing_structure_solution 'SIR92 (Altomare et al, 1994)'
_diffrn_measurement_device_type 'Nonius CAD-4'
_diffrn_measurement_method \w--2\q
_diffrn_radiation_type 'Mo K\a'
_diffrn_radiation_wavelength 0.71073
_diffrn_reflns_limit_h_max 32
_diffrn_reflns_limit_h_min 0
_diffrn_reflns_limit_k_max 39
_diffrn_reflns_limit_k_min 0
_diffrn_reflns_limit_l_max 5
_diffrn_reflns_limit_l_min 0
_diffrn_reflns_number 1011
_diffrn_reflns_theta_max 25
_diffrn_standards_decay_% 0
_diffrn_standards_interval_time 30min
_diffrn_standards_number 1
_exptl_absorpt_coefficient_mu 7.919
_exptl_absorpt_correction_T_max 0.64
_exptl_absorpt_correction_T_min 0.56
_exptl_absorpt_correction_type analytical
_exptl_absorpt_process_details '(DeMeulenaer & Tompa, 1965)'
_exptl_crystal_colour colourless
_exptl_crystal_density_diffrn 2.06
_exptl_crystal_density_method 'not measured'
_exptl_crystal_description needle
_exptl_crystal_F_000 2384.0
_exptl_crystal_size_max 0.30
_exptl_crystal_size_mid 0.08
_exptl_crystal_size_min 0.07
_refine_diff_density_max 1.02
_refine_diff_density_min -0.68
_refine_ls_abs_structure_details 'The polarity is confirmed, the alternative giving R 0.042'
_refine_ls_extinction_method none
_refine_ls_goodness_of_fit_ref 1.69
_refine_ls_hydrogen_treatment noref
_refine_ls_number_parameters 67
_refine_ls_number_reflns 811
_refine_ls_R_factor_gt 0.039
_refine_ls_shift/su_max 0.005
_refine_ls_structure_factor_coef F
_refine_ls_weighting_details 'w = 1/[\s^2^(F) + 0.0004F^2^]'
_refine_ls_weighting_scheme calc
_refine_ls_wR_factor_ref 0.048
_reflns_number_gt 811
_reflns_number_total 1011
_reflns_threshold_expression I>2\s(I)
_cod_data_source_file b210215c.txt
_cod_data_source_block DRB254_C22H12Br4N2
_cod_original_cell_volume 4031(2)
_cod_database_code 7216567

loop_
_symmetry_equiv_pos_site_id
_symmetry_equiv_pos_as_xyz
1 x,y,z
2 -x,-y,z
3 1/4-x,1/4+y,1/4+z
4 1/4+x,1/4-y,1/4+z
5 x,1/2+y,1/2+z
6 -x,1/2-y,1/2+z
7 1/4-x,3/4+y,3/4+z
8 1/4+x,3/4-y,3/4+z
9 1/2+x,y,1/2+z
10 1/2-x,-y,1/2+z
11 3/4-x,1/4+y,3/4+z
12 3/4+x,1/4-y,3/4+z
13 1/2+x,1/2+y,z
14 1/2-x,1/2-y,z
15 3/4-x,3/4+y,1/4+z
16 3/4+x,3/4-y,1/4+z

loop_
_atom_site_label
_atom_site_fract_x
_atom_site_fract_y
_atom_site_fract_z
_atom_site_U_iso_or_equiv
_atom_site_adp_type
_atom_site_type_symbol
_atom_site_occupancy
Br1 0.45120(4) 0.66082(3) 0.42849 0.0767(5) Uani Br 1.0
Br2 0.30014(3) 0.51635(3) 0.05554(45) 0.0587(3) Uani Br 1.0
N1 0.4553(2) 0.5726(2) 0.6351(19) 0.041(1) Uani N 1.0
C1 0.5011(3) 0.5234(2) 0.9525(25) 0.047(1) Uani C 1.0
C2 0.4612(3) 0.5353(2) 0.7368(22) 0.0417(9) Uani C 1.0
C3 0.4308(3) 0.5019(2) 0.6699(24) 0.042(1) Uani C 1.0
C4 0.4477(3) 0.4644(2) 0.8278(29) 0.047(2) Uani C 1.0
C5 0.4168(3) 0.5789(2) 0.4476(26) 0.041(1) Uani C 1.0
C6 0.4089(3) 0.6182(2) 0.3295(26) 0.045(2) Uani C 1.0
C7 0.3708(3) 0.6259(2) 0.1333(26) 0.048(2) Uani C 1.0
C8 0.3386(3) 0.5953(2) 0.0583(27) 0.049(2) Uani C 1.0
C9 0.3452(3) 0.5573(3) 0.1689(27) 0.045(2) Uani C 1.0
C10 0.3837(3) 0.5470(2) 0.3693(25) 0.041(1) Uani C 1.0
C11 0.3919(3) 0.5079(2) 0.4847(22) 0.041(1) Uani C 1.0
HC1 0.4954 0.5348 1.1580 0.053 Uani H 1.0
H1C4 0.4503 0.4411 0.6847 0.046 Uani H 1.0
H2C4 0.4252 0.4571 0.9955 0.052 Uani H 1.0
HC7 0.3666 0.6537 0.0458 0.054 Uani H 1.0
HC8 0.3106 0.6013 -0.0774 0.055 Uani H 1.0
HC11 0.3697 0.4849 0.4328 0.045 Uani H 1.0

loop_
_atom_site_aniso_label
_atom_site_aniso_U_11
_atom_site_aniso_U_22
_atom_site_aniso_U_33
_atom_site_aniso_U_12
_atom_site_aniso_U_13
_atom_site_aniso_U_23
_atom_site_aniso_type_symbol
Br1 0.0706(7) 0.0394(5) 0.120(1) -0.0113(4) -0.0163(8) 0.0020(6) Br
Br2 0.0383(4) 0.0629(6) 0.0751(7) -0.0089(4) -0.0024(6) -0.0077(6) Br
N1 0.040(3) 0.040(1) 0.044(2) -0.002(1) 0.005(1) -0.009(2) N
C1 0.048(3) 0.053(3) 0.041(2) 0.002(2) 0.001(2) -0.007(2) C
C2 0.041(2) 0.042(2) 0.042(2) -0.001(1) 0.005(1) -0.006(1) C
C3 0.040(2) 0.040(2) 0.045(2) -0.002(1) 0.008(2) -0.003(2) C
C4 0.050(4) 0.044(2) 0.046(2) 0.001(2) 0.011(3) 0.001(2) C
C5 0.037(3) 0.038(1) 0.047(2) 0.000(1) 0.007(1) -0.007(1) C
C6 0.043(4) 0.038(1) 0.052(3) 0.002(2) 0.009(3) -0.006(2) C
C7 0.044(4) 0.044(2) 0.057(4) 0.009(2) 0.009(3) -0.002(2) C
C8 0.037(3) 0.052(3) 0.059(4) 0.008(2) 0.006(3) -0.003(2) C
C9 0.032(2) 0.049(2) 0.056(3) 0.002(1) 0.006(2) -0.005(2) C
C10 0.033(2) 0.041(1) 0.049(2) -0.001(1) 0.007(1) -0.005(1) C
C11 0.035(2) 0.040(1) 0.049(2) -0.003(1) 0.009(2) -0.004(2) C

loop_
_geom_angle_atom_site_label_1
_geom_angle_atom_site_label_2
_geom_angle_atom_site_label_3
_geom_angle
_geom_angle_site_symmetry_1
_geom_angle_site_symmetry_2
_geom_angle_site_symmetry_3
_geom_angle_publ_flag
C2 N1 C5 116.5(7) 1_555 1_555 1_555 no
C1 C1 C2 103.3(7) 2_665 1_555 1_555 no
C1 C1 C4 106.9(8) 2_665 1_555 2_665 no
C2 C1 C4 111.4(8) 1_555 1_555 2_665 no
N1 C2 C1 123.3(7) 1_555 1_555 1_555 no
N1 C2 C3 125.3(8) 1_555 1_555 1_555 no
C1 C2 C3 111.4(7) 1_555 1_555 1_555 no
C2 C3 C4 110.8(8) 1_555 1_555 1_555 no
C2 C3 C11 118.9(8) 1_555 1_555 1_555 no
C4 C3 C11 130.3(8) 1_555 1_555 1_555 no
C1 C4 C3 103.7(6) 2_665 1_555 1_555 no
N1 C5 C6 119.1(7) 1_555 1_555 1_555 no
N1 C5 C10 122.2(8) 1_555 1_555 1_555 no
C6 C5 C10 118.7(8) 1_555 1_555 1_555 no
Br1 C6 C5 119.9(7) 1_555 1_555 1_555 no
Br1 C6 C7 118.9(6) 1_555 1_555 1_555 no
C5 C6 C7 121.2(7) 1_555 1_555 1_555 no
C6 C7 C8 120.4(8) 1_555 1_555 1_555 no
C7 C8 C9 119.8(9) 1_555 1_555 1_555 no
Br2 C9 C8 118.0(7) 1_555 1_555 1_555 no
Br2 C9 C10 119.0(6) 1_555 1_555 1_555 no
C8 C9 C10 122.9(8) 1_555 1_555 1_555 no
C5 C10 C9 116.9(7) 1_555 1_555 1_555 no
C5 C10 C11 118.7(8) 1_555 1_555 1_555 no
C9 C10 C11 124.3(7) 1_555 1_555 1_555 no
C3 C11 C10 118.5(7) 1_555 1_555 1_555 no

loop_
_geom_bond_atom_site_label_1
_geom_bond_atom_site_label_2
_geom_bond_distance
_geom_bond_site_symmetry_1
_geom_bond_site_symmetry_2
_geom_bond_publ_flag
Br1 C6 1.875(8) 1_555 1_555 no
Br2 C9 1.899(8) 1_555 1_555 no
N1 C2 1.318(10) 1_555 1_555 no
N1 C5 1.366(11) 1_555 1_555 no
C1 C1 1.537(15) 1_555 2_665 no
C1 C2 1.511(13) 1_555 1_555 no
C1 C4 1.569(13) 1_555 2_665 no
C2 C3 1.412(11) 1_555 1_555 no
C3 C4 1.493(13) 1_555 1_555 no
C3 C11 1.367(13) 1_555 1_555 no
C4 C1 1.569(13) 1_555 2_665 no
C5 C6 1.412(11) 1_555 1_555 no
C5 C10 1.433(11) 1_555 1_555 no
C6 C7 1.389(14) 1_555 1_555 no
C7 C8 1.380(12) 1_555 1_555 no
C8 C9 1.357(11) 1_555 1_555 no
C9 C10 1.427(14) 1_555 1_555 no
C10 C11 1.403(11) 1_555 1_555 no
